data_2225233
loop_
_publ_author_name
'Nichol, Gary S.'
'Gunawan, Steven'
'Xu, Zhigang'
'Dietrich, Justin'
'Hulme, Christopher'

_publ_section_title
;
 2-Propyl 3,3-dibromo-2-hydroxypyrrolidine-1-carboxylate
;
_journal_coeditor_code FJ2278
_journal_issue 3
_journal_name_full 'Acta Crystallographica Section E'
_journal_page_first o597
_journal_paper_doi 10.1107/S1600536810005106
_journal_volume 66
_journal_year 2010
_chemical_formula_iupac 'C8 H13 Br2 N O3'
_chemical_formula_moiety 'C8 H13 Br2 N O3'
_chemical_formula_sum 'C8 H13 Br2 N O3'
_chemical_formula_weight 331.01
_chemical_name_systematic
;
2-Propyl 3,3-dibromo-2-hydroxypyrrolidine-1-carboxylate
;
_space_group_IT_number 14
_symmetry_cell_setting monoclinic
_symmetry_space_group_name_Hall '-P 2yn'
_symmetry_space_group_name_H-M 'P 1 21/n 1'
_atom_sites_solution_hydrogens difmap
_atom_sites_solution_primary direct
_atom_sites_solution_secondary difmap
_audit_creation_method SHELXL-97
_cell_angle_alpha 90.00
_cell_angle_beta 95.880(2)
_cell_angle_gamma 90.00
_cell_formula_units_Z 4
_cell_length_a 10.1061(5)
_cell_length_b 5.9914(3)
_cell_length_c 18.5496(9)
_cell_measurement_reflns_used 4995
_cell_measurement_temperature 100(2)
_cell_measurement_theta_max 36.30
_cell_measurement_theta_min 2.21
_cell_volume 1117.26(10)
_computing_cell_refinement 'SAINT (Bruker, 2007)'
_computing_data_collection 'APEX2 (Bruker, 2007)'
_computing_data_reduction 'SAINT (Bruker, 2007) and CELL_NOW (Sheldrick, 2004)'
_computing_molecular_graphics
;
ORTEP3 for Windows (Farrugia, 1997) and Mercury (Macrae <i>et al.</i>,
2008)
;
_computing_publication_material 'SHELXTL (Sheldrick, 2008) and local programs'
_computing_structure_refinement 'SHELXTL (Sheldrick, 2008)'
_computing_structure_solution 'SHELXTL (Sheldrick, 2008)'
_diffrn_ambient_temperature 100(2)
_diffrn_measured_fraction_theta_full 0.995
_diffrn_measured_fraction_theta_max 0.995
_diffrn_measurement_device_type 'Bruker Kappa APEXII DUO CCD'
_diffrn_measurement_method '\f and \w scans'
_diffrn_radiation_monochromator graphite
_diffrn_radiation_source 'fine-focus sealed tube with Miracol optics'
_diffrn_radiation_type MoK\a
_diffrn_radiation_wavelength 0.71073
_diffrn_reflns_av_R_equivalents 0.0416
_diffrn_reflns_av_sigmaI/netI 0.0357
_diffrn_reflns_limit_h_max 16
_diffrn_reflns_limit_h_min -16
_diffrn_reflns_limit_k_max 9
_diffrn_reflns_limit_k_min 0
_diffrn_reflns_limit_l_max 30
_diffrn_reflns_limit_l_min 0
_diffrn_reflns_number 34994
_diffrn_reflns_theta_full 36.38
_diffrn_reflns_theta_max 36.38
_diffrn_reflns_theta_min 2.21
_exptl_absorpt_coefficient_mu 7.238
_exptl_absorpt_correction_T_max 0.5142
_exptl_absorpt_correction_T_min 0.1437
_exptl_absorpt_correction_type multi-scan
_exptl_absorpt_process_details '(TWINABS; Sheldrick, 1996)'
_exptl_crystal_colour colourless
_exptl_crystal_density_diffrn 1.968
_exptl_crystal_density_method 'not measured'
_exptl_crystal_description rod
_exptl_crystal_F_000 648
_exptl_crystal_size_max 0.44
_exptl_crystal_size_mid 0.16
_exptl_crystal_size_min 0.11
_refine_diff_density_max 1.414
_refine_diff_density_min -0.770
_refine_ls_extinction_method none
_refine_ls_goodness_of_fit_ref 1.028
_refine_ls_hydrogen_treatment mixed
_refine_ls_matrix_type full
_refine_ls_number_parameters 138
_refine_ls_number_reflns 9572
_refine_ls_number_restraints 0
_refine_ls_restrained_S_all 1.028
_refine_ls_R_factor_all 0.0445
_refine_ls_R_factor_gt 0.0324
_refine_ls_shift/su_max 0.000
_refine_ls_shift/su_mean 0.000
_refine_ls_structure_factor_coef Fsqd
_refine_ls_weighting_details 'calc w=1/[\s^2^(Fo^2^)+(0.0410P)^2^+0.6397P] where P=(Fo^2^+2Fc^2^)/3'
_refine_ls_weighting_scheme calc
_refine_ls_wR_factor_gt 0.0772
_refine_ls_wR_factor_ref 0.0824
_reflns_number_gt 7956
_reflns_number_total 9572
_reflns_threshold_expression I>2\s(I)
_cod_data_source_file fj2278.cif
_cod_data_source_block I
_cod_original_sg_symbol_H-M 'P 21/n'
_cod_database_code 2225233
_cod_database_fobs_code 2225233

loop_
_symmetry_equiv_pos_as_xyz
'x, y, z'
'-x+1/2, y+1/2, -z+1/2'
'-x, -y, -z'
'x-1/2, -y-1/2, z-1/2'

loop_
_atom_site_type_symbol
_atom_site_label
_atom_site_fract_x
_atom_site_fract_y
_atom_site_fract_z
_atom_site_U_iso_or_equiv
_atom_site_adp_type
_atom_site_calc_flag
_atom_site_refinement_flags
_atom_site_occupancy
_atom_site_disorder_assembly
_atom_site_disorder_group
Br Br1 0.276925(16) 0.10387(3) 0.190848(8) 0.01807(4) Uani d . 1 . .
Br Br2 0.113078(15) 0.17803(3) 0.039208(9) 0.01933(4) Uani d . 1 . .
O O1 0.39288(12) 0.2381(2) -0.01016(6) 0.01668(19) Uani d . 1 . .
H H1O 0.371(3) 0.120(5) -0.0310(15) 0.029(7) Uiso d . 1 . .
O O2 0.68184(12) 0.16332(19) 0.07343(7) 0.0190(2) Uani d . 1 . .
O O3 0.69480(10) 0.47225(18) 0.14461(6) 0.01432(18) Uani d . 1 . .
N N 0.49624(12) 0.3442(2) 0.10291(7) 0.0134(2) Uani d . 1 . .
C C1 0.27415(14) 0.2599(2) 0.09769(7) 0.0137(2) Uani d . 1 . .
C C2 0.40238(14) 0.1940(2) 0.06403(7) 0.0125(2) Uani d . 1 . .
H H2 0.4265 0.0345 0.0745 0.015 Uiso calc R 1 . .
C C3 0.43486(14) 0.5339(2) 0.13709(8) 0.0153(2) Uani d . 1 . .
H H3A 0.4716 0.6776 0.1219 0.018 Uiso calc R 1 . .
H H3B 0.4479 0.5230 0.1906 0.018 Uiso calc R 1 . .
C C4 0.28818(15) 0.5100(2) 0.10886(8) 0.0156(2) Uani d . 1 . .
H H4A 0.2297 0.5644 0.1448 0.019 Uiso calc R 1 . .
H H4B 0.2673 0.5919 0.0628 0.019 Uiso calc R 1 . .
C C5 0.62874(14) 0.3155(2) 0.10427(8) 0.0137(2) Uani d . 1 . .
C C6 0.84008(14) 0.4710(2) 0.14715(8) 0.0146(2) Uani d . 1 . .
H H6 0.862(2) 0.423(4) 0.1000(12) 0.014(5) Uiso d . 1 . .
C C7 0.88361(16) 0.7097(2) 0.16218(9) 0.0185(3) Uani d . 1 . .
H H7A 0.8399 0.8076 0.1247 0.028 Uiso calc R 1 . .
H H7B 0.9803 0.7206 0.1619 0.028 Uiso calc R 1 . .
H H7C 0.8588 0.7553 0.2097 0.028 Uiso calc R 1 . .
C C8 0.89639(17) 0.3118(3) 0.20548(10) 0.0223(3) Uani d . 1 . .
H H8A 0.9936 0.3090 0.2069 0.033 Uiso calc R 1 . .
H H8B 0.8610 0.1617 0.1949 0.033 Uiso calc R 1 . .
H H8C 0.8711 0.3613 0.2525 0.033 Uiso calc R 1 . .

loop_
_atom_site_aniso_label
_atom_site_aniso_U_11
_atom_site_aniso_U_22
_atom_site_aniso_U_33
_atom_site_aniso_U_12
_atom_site_aniso_U_13
_atom_site_aniso_U_23
Br1 0.02072(7) 0.02068(7) 0.01338(6) -0.00119(5) 0.00450(5) 0.00190(5)
Br2 0.01232(6) 0.02662(8) 0.01853(7) -0.00274(5) -0.00098(5) -0.00543(5)
O1 0.0195(5) 0.0195(5) 0.0112(4) -0.0029(4) 0.0021(4) -0.0022(4)
O2 0.0149(5) 0.0183(5) 0.0239(5) 0.0008(4) 0.0017(4) -0.0089(4)
O3 0.0113(4) 0.0153(4) 0.0160(4) -0.0003(3) -0.0004(3) -0.0044(4)
N 0.0116(5) 0.0136(5) 0.0150(5) -0.0012(4) 0.0007(4) -0.0046(4)
C1 0.0126(5) 0.0162(5) 0.0119(5) -0.0013(4) -0.0003(4) -0.0009(4)
C2 0.0120(5) 0.0142(5) 0.0113(5) -0.0017(4) 0.0016(4) -0.0021(4)
C3 0.0142(6) 0.0137(5) 0.0179(6) 0.0002(4) 0.0018(5) -0.0047(5)
C4 0.0148(6) 0.0145(6) 0.0173(6) 0.0018(4) 0.0010(5) -0.0021(5)
C5 0.0127(5) 0.0149(5) 0.0132(5) 0.0000(4) 0.0004(4) -0.0014(4)
C6 0.0106(5) 0.0160(5) 0.0170(6) -0.0002(4) 0.0009(4) -0.0011(5)
C7 0.0160(6) 0.0165(6) 0.0226(7) -0.0032(5) -0.0006(5) 0.0003(5)
C8 0.0187(7) 0.0180(6) 0.0286(8) 0.0002(5) -0.0052(6) 0.0022(6)

loop_
_atom_type_symbol
_atom_type_description
_atom_type_scat_dispersion_real
_atom_type_scat_dispersion_imag
_atom_type_scat_source
C C 0.0033 0.0016 'International Tables Vol C Tables 4.2.6.8 and 6.1.1.4'
H H 0.0000 0.0000 'International Tables Vol C Tables 4.2.6.8 and 6.1.1.4'
N N 0.0061 0.0033 'International Tables Vol C Tables 4.2.6.8 and 6.1.1.4'
O O 0.0106 0.0060 'International Tables Vol C Tables 4.2.6.8 and 6.1.1.4'
Br Br -0.2901 2.4595 'International Tables Vol C Tables 4.2.6.8 and 6.1.1.4'

loop_
_geom_angle_atom_site_label_1
_geom_angle_atom_site_label_2
_geom_angle_atom_site_label_3
_geom_angle_site_symmetry_1
_geom_angle_site_symmetry_3
_geom_angle
_geom_angle_publ_flag
H1O O1 C2 . . 106.6(19) ?
C5 O3 C6 . . 117.15(11) ?
C2 N C3 . . 114.36(12) ?
C2 N C5 . . 121.99(12) ?
C3 N C5 . . 123.58(12) ?
Br1 C1 Br2 . . 108.05(7) ?
Br1 C1 C2 . . 107.27(9) ?
Br1 C1 C4 . . 110.95(9) ?
Br2 C1 C2 . . 113.74(9) ?
Br2 C1 C4 . . 112.98(10) ?
C2 C1 C4 . . 103.71(12) ?
O1 C2 N . . 110.45(12) ?
O1 C2 C1 . . 111.97(11) ?
O1 C2 H2 . . 111.3 ?
N C2 C1 . . 99.99(11) ?
N C2 H2 . . 111.3 ?
C1 C2 H2 . . 111.3 ?
N C3 H3A . . 111.3 ?
N C3 H3B . . 111.3 ?
N C3 C4 . . 102.54(11) ?
H3A C3 H3B . . 109.2 ?
H3A C3 C4 . . 111.3 ?
H3B C3 C4 . . 111.3 ?
C1 C4 C3 . . 102.32(11) ?
C1 C4 H4A . . 111.3 ?
C1 C4 H4B . . 111.3 ?
C3 C4 H4A . . 111.3 ?
C3 C4 H4B . . 111.3 ?
H4A C4 H4B . . 109.2 ?
O2 C5 O3 . . 124.43(13) ?
O2 C5 N . . 124.50(13) ?
O3 C5 N . . 111.06(12) ?
O3 C6 H6 . . 107.0(13) ?
O3 C6 C7 . . 105.83(12) ?
O3 C6 C8 . . 109.23(12) ?
H6 C6 C7 . . 111.1(13) ?
H6 C6 C8 . . 110.8(13) ?
C7 C6 C8 . . 112.58(13) ?
C6 C7 H7A . . 109.5 ?
C6 C7 H7B . . 109.5 ?
C6 C7 H7C . . 109.5 ?
H7A C7 H7B . . 109.5 ?
H7A C7 H7C . . 109.5 ?
H7B C7 H7C . . 109.5 ?
C6 C8 H8A . . 109.5 ?
C6 C8 H8B . . 109.5 ?
C6 C8 H8C . . 109.5 ?
H8A C8 H8B . . 109.5 ?
H8A C8 H8C . . 109.5 ?
H8B C8 H8C . . 109.5 ?

loop_
_geom_bond_atom_site_label_1
_geom_bond_atom_site_label_2
_geom_bond_site_symmetry_2
_geom_bond_distance
_geom_bond_publ_flag
Br1 C1 . 1.9624(14) ?
Br2 C1 . 1.9250(14) ?
O1 H1O . 0.83(3) ?
O1 C2 . 1.3949(17) ?
O2 C5 . 1.2286(18) ?
O3 C5 . 1.3360(17) ?
O3 C6 . 1.4641(18) ?
N C2 . 1.4457(18) ?
N C3 . 1.4695(19) ?
N C5 . 1.3478(19) ?
C1 C2 . 1.546(2) ?
C1 C4 . 1.517(2) ?
C2 H2 . 1.000 ?
C3 H3A . 0.990 ?
C3 H3B . 0.990 ?
C3 C4 . 1.527(2) ?
C4 H4A . 0.990 ?
C4 H4B . 0.990 ?
C6 H6 . 0.97(2) ?
C6 C7 . 1.513(2) ?
C6 C8 . 1.510(2) ?
C7 H7A . 0.980 ?
C7 H7B . 0.980 ?
C7 H7C . 0.980 ?
C8 H8A . 0.980 ?
C8 H8B . 0.980 ?
C8 H8C . 0.980 ?

loop_
_geom_hbond_atom_site_label_D
_geom_hbond_atom_site_label_H
_geom_hbond_atom_site_label_A
_geom_hbond_site_symmetry_A
_geom_hbond_distance_DH
_geom_hbond_distance_HA
_geom_hbond_distance_DA
_geom_hbond_angle_DHA
O1 H1O O2 3_655 0.83(3) 1.92(3) 2.7479(16) 176(3)

loop_
_geom_torsion_atom_site_label_1
_geom_torsion_atom_site_label_2
_geom_torsion_atom_site_label_3
_geom_torsion_atom_site_label_4
_geom_torsion_site_symmetry_1
_geom_torsion_site_symmetry_2
_geom_torsion_site_symmetry_3
_geom_torsion_site_symmetry_4
_geom_torsion
_geom_torsion_publ_flag
C3 N C2 O1 . . . . 99.81(14) ?
C3 N C2 C1 . . . . -18.30(15) ?
C5 N C2 O1 . . . . -77.31(17) ?
C5 N C2 C1 . . . . 164.59(13) ?
Br1 C1 C2 O1 . . . . 161.81(9) ?
Br1 C1 C2 N . . . . -81.21(11) ?
Br2 C1 C2 O1 . . . . 42.39(14) ?
Br2 C1 C2 N . . . . 159.37(9) ?
C4 C1 C2 O1 . . . . -80.72(13) ?
C4 C1 C2 N . . . . 36.26(13) ?
C2 N C3 C4 . . . . -6.68(16) ?
C5 N C3 C4 . . . . 170.38(13) ?
Br1 C1 C4 C3 . . . . 73.49(12) ?
Br2 C1 C4 C3 . . . . -165.00(10) ?
C2 C1 C4 C3 . . . . -41.39(13) ?
N C3 C4 C1 . . . . 29.33(14) ?
C6 O3 C5 O2 . . . . 5.0(2) ?
C6 O3 C5 N . . . . -176.05(12) ?
C2 N C5 O2 . . . . 0.1(2) ?
C2 N C5 O3 . . . . -178.85(12) ?
C3 N C5 O2 . . . . -176.76(14) ?
C3 N C5 O3 . . . . 4.3(2) ?
C5 O3 C6 C7 . . . . 152.87(13) ?
C5 O3 C6 C8 . . . . -85.69(15) ?
